data_4114665
loop_
_publ_author_name
'Douglas J. E. Spencer'
'Nermeen W. Aboelella'
'Anne M. Reynolds'
'Patrick L. Holland'
'William B. Tolman'

_publ_section_title
;
 \b-Diketiminate Ligand Backbone Structural Effects on Cu(I)/O2
 Reactivity: Unique Copper-Superoxo and Bis(\m-oxo) Complexes
;
_journal_name_full 'Journal of the American Chemical Society'
_journal_page_first 2108
_journal_page_last 2109
_journal_paper_doi 10.1021/ja017820b
_journal_volume 124
_journal_year 2002
_chemical_compound_source 'Patrick Holland'
_chemical_formula_moiety 'C31 H44 Cu N3'
_chemical_formula_sum 'C31 H44 Cu N3'
_chemical_formula_weight 522.23
_chemical_name_common 00079
_chemical_name_systematic
;
 L(iPr)Cu(NCMe)
;
_space_group_IT_number 15
_symmetry_cell_setting monoclinic
_symmetry_space_group_name_Hall '-C 2yc'
_symmetry_space_group_name_H-M 'C 1 2/c 1'
_atom_sites_solution_hydrogens geom
_atom_sites_solution_primary direct
_atom_sites_solution_secondary difmap
_audit_creation_method SHELXL-97
_cell_angle_alpha 90
_cell_angle_beta 126.494(1)
_cell_angle_gamma 90
_cell_formula_units_Z 12
_cell_length_a 31.3411(13)
_cell_length_b 18.1396(7)
_cell_length_c 22.9236(9)
_cell_measurement_reflns_used 7977
_cell_measurement_temperature 173(2)
_cell_measurement_theta_max 25
_cell_measurement_theta_min 1
_cell_volume 10477.0(7)
_computing_cell_refinement SAINT
_computing_data_collection SMART
_computing_data_reduction XPREP
_computing_molecular_graphics ORTEP
_computing_structure_refinement 'SHELXL-97 (Sheldrick, 1997)'
_computing_structure_solution SIR-92
_diffrn_ambient_temperature 173(2)
_diffrn_measured_fraction_theta_full 0.997
_diffrn_measured_fraction_theta_max 0.997
_diffrn_measurement_device_type 'Siemens SMART CCD area detector'
_diffrn_measurement_method 'omega and phi scans'
_diffrn_radiation_monochromator graphite
_diffrn_radiation_source 'fine-focus sealed tube'
_diffrn_radiation_type MoK\a
_diffrn_radiation_wavelength 0.71073
_diffrn_reflns_av_R_equivalents 0.0311
_diffrn_reflns_av_sigmaI/netI 0.0489
_diffrn_reflns_limit_h_max 37
_diffrn_reflns_limit_h_min -27
_diffrn_reflns_limit_k_max 20
_diffrn_reflns_limit_k_min -21
_diffrn_reflns_limit_l_max 26
_diffrn_reflns_limit_l_min -27
_diffrn_reflns_number 26849
_diffrn_reflns_theta_full 25.03
_diffrn_reflns_theta_max 25.03
_diffrn_reflns_theta_min 1.44
_exptl_absorpt_coefficient_mu 0.644
_exptl_absorpt_correction_T_max 1.00
_exptl_absorpt_correction_T_min 0.870
_exptl_absorpt_correction_type multi-scan
_exptl_absorpt_process_details 'SADABS, R. Blessing, 1995'
_exptl_crystal_colour yellow
_exptl_crystal_density_diffrn 1.085
_exptl_crystal_description block
_exptl_crystal_F_000 3678.2
_exptl_crystal_size_max 0.50
_exptl_crystal_size_mid 0.35
_exptl_crystal_size_min 0.25
_refine_diff_density_max 0.249
_refine_diff_density_min -0.306
_refine_diff_density_rms 0.041
_refine_ls_extinction_method none
_refine_ls_goodness_of_fit_ref 0.980
_refine_ls_hydrogen_treatment mixed
_refine_ls_matrix_type full
_refine_ls_number_parameters 493
_refine_ls_number_reflns 9249
_refine_ls_number_restraints 0
_refine_ls_restrained_S_all 0.980
_refine_ls_R_factor_all 0.0618
_refine_ls_R_factor_gt 0.0373
_refine_ls_shift/su_max 0.007
_refine_ls_shift/su_mean 0.000
_refine_ls_structure_factor_coef Fsqd
_refine_ls_weighting_details 'calc w=1/[\s^2^(Fo^2^)+(0.0450P)^2^] where P=(Fo^2^+2Fc^2^)/3'
_refine_ls_weighting_scheme calc
_refine_ls_wR_factor_gt 0.0844
_refine_ls_wR_factor_ref 0.0915
_reflns_number_gt 6515
_reflns_number_total 9249
_reflns_threshold_expression >2sigma(I)
_cod_data_source_file ja017820b_2.cif
_cod_data_source_block 79s
_cod_original_cell_volume 10477(1)
_cod_database_code 4114665

loop_
_symmetry_equiv_pos_as_xyz
'x, y, z'
'-x, y, -z+1/2'
'x+1/2, y+1/2, z'
'-x+1/2, y+1/2, -z+1/2'
'-x, -y, -z'
'x, -y, z-1/2'
'-x+1/2, -y+1/2, -z'
'x+1/2, -y+1/2, z-1/2'

loop_
_atom_site_label
_atom_site_type_symbol
_atom_site_fract_x
_atom_site_fract_y
_atom_site_fract_z
_atom_site_U_iso_or_equiv
_atom_site_adp_type
_atom_site_occupancy
_atom_site_symmetry_multiplicity
_atom_site_calc_flag
_atom_site_refinement_flags
Cu1 Cu 0.810484(11) 0.322065(14) 0.736413(16) 0.03555(9) Uani 1 1 d .
Cu2 Cu 0.5000 0.271904(19) 0.7500 0.03656(11) Uani 1 2 d S
N1 N 0.80365(7) 0.22310(9) 0.69961(9) 0.0310(4) Uani 1 1 d .
N2 N 0.86400(7) 0.35981(9) 0.72675(10) 0.0319(4) Uani 1 1 d .
N3 N 0.77805(8) 0.36850(10) 0.77319(12) 0.0470(5) Uani 1 1 d .
N4 N 0.55091(7) 0.34108(9) 0.76019(10) 0.0309(4) Uani 1 1 d .
N5 N 0.5000 0.16968(15) 0.7500 0.0504(8) Uani 1 2 d S
C1 C 0.82469(10) 0.12315(11) 0.64817(14) 0.0439(6) Uani 1 1 d .
H1A H 0.8333 0.0882 0.6852 0.066 Uiso 1 1 calc R
H1B H 0.8476 0.1156 0.6338 0.066 Uiso 1 1 calc R
H1C H 0.7884 0.1165 0.6070 0.066 Uiso 1 1 calc R
C2 C 0.83220(9) 0.20056(11) 0.67738(12) 0.0311(5) Uani 1 1 d .
C3 C 0.86986(9) 0.24460(12) 0.67939(12) 0.0342(5) Uani 1 1 d .
H3 H 0.8875 0.2218 0.6630 0.041 Uiso 1 1 calc R
C4 C 0.88484(9) 0.31778(11) 0.70237(12) 0.0309(5) Uani 1 1 d .
C5 C 0.92813(9) 0.34873(13) 0.69886(14) 0.0427(6) Uani 1 1 d .
H5A H 0.9142 0.3889 0.6650 0.064 Uiso 1 1 calc R
H5B H 0.9407 0.3109 0.6833 0.064 Uiso 1 1 calc R
H5C H 0.9569 0.3660 0.7460 0.064 Uiso 1 1 calc R
C11 C 0.76739(9) 0.17255(11) 0.69693(13) 0.0332(5) Uani 1 1 d .
C12 C 0.71505(10) 0.16815(12) 0.63438(14) 0.0407(6) Uani 1 1 d .
C13 C 0.68023(11) 0.12116(14) 0.63557(17) 0.0562(7) Uani 1 1 d .
H13 H 0.6451 0.1179 0.5947 0.067 Uiso 1 1 calc R
C14 C 0.69675(14) 0.07953(14) 0.6960(2) 0.0633(9) Uani 1 1 d .
H14 H 0.6731 0.0482 0.6957 0.076 Uiso 1 1 calc R
C15 C 0.74792(13) 0.08473(13) 0.75619(18) 0.0566(8) Uani 1 1 d .
H15 H 0.7587 0.0569 0.7969 0.068 Uiso 1 1 calc R
C16 C 0.78474(10) 0.13039(12) 0.75882(14) 0.0438(6) Uani 1 1 d .
C17 C 0.69706(11) 0.21472(15) 0.56857(14) 0.0530(7) Uani 1 1 d .
H17 H 0.7285 0.2256 0.5706 0.064 Uiso 1 1 calc R
C18 C 0.65744(17) 0.1751(2) 0.49689(19) 0.1134(14) Uani 1 1 d .
H18A H 0.6695 0.1258 0.4995 0.170 Uiso 1 1 calc R
H18B H 0.6546 0.2011 0.4582 0.170 Uiso 1 1 calc R
H18C H 0.6234 0.1737 0.4879 0.170 Uiso 1 1 calc R
C19 C 0.67433(16) 0.28760(17) 0.57005(19) 0.0890(11) Uani 1 1 d .
H19A H 0.6409 0.2794 0.5618 0.134 Uiso 1 1 calc R
H19B H 0.6692 0.3192 0.5328 0.134 Uiso 1 1 calc R
H19C H 0.6985 0.3105 0.6165 0.134 Uiso 1 1 calc R
C20 C 0.84150(12) 0.13595(16) 0.82739(15) 0.0620(8) Uani 1 1 d .
H20 H 0.8623 0.1628 0.8151 0.074 Uiso 1 1 calc R
C21 C 0.84338(15) 0.17983(18) 0.88531(18) 0.0926(11) Uani 1 1 d .
H21A H 0.8285 0.2279 0.8668 0.139 Uiso 1 1 calc R
H21B H 0.8795 0.1847 0.9273 0.139 Uiso 1 1 calc R
H21C H 0.8232 0.1547 0.8984 0.139 Uiso 1 1 calc R
C22 C 0.86674(16) 0.05993(19) 0.85565(18) 0.0977(13) Uani 1 1 d .
H22A H 0.8473 0.0326 0.8686 0.147 Uiso 1 1 calc R
H22B H 0.9029 0.0656 0.8976 0.147 Uiso 1 1 calc R
H22C H 0.8659 0.0339 0.8185 0.147 Uiso 1 1 calc R
C31 C 0.88023(9) 0.43550(12) 0.74438(13) 0.0363(6) Uani 1 1 d .
C32 C 0.85522(10) 0.48916(12) 0.68902(14) 0.0404(6) Uani 1 1 d .
C33 C 0.86908(11) 0.56272(13) 0.70815(17) 0.0536(7) Uani 1 1 d .
H33 H 0.8526 0.5987 0.6723 0.064 Uiso 1 1 calc R
C34 C 0.90679(12) 0.58327(15) 0.77923(19) 0.0602(8) Uani 1 1 d .
H34 H 0.9157 0.6327 0.7909 0.072 Uiso 1 1 calc R
C35 C 0.93115(11) 0.53100(15) 0.83256(17) 0.0563(7) Uani 1 1 d .
H35 H 0.9567 0.5455 0.8803 0.068 Uiso 1 1 calc R
C36 C 0.91856(10) 0.45587(13) 0.81699(14) 0.0447(6) Uani 1 1 d .
C37 C 0.81213(11) 0.46789(13) 0.61106(14) 0.0490(7) Uani 1 1 d .
H37 H 0.8173 0.4158 0.6055 0.059 Uiso 1 1 calc R
C38 C 0.75730(11) 0.47504(17) 0.59477(16) 0.0695(8) Uani 1 1 d .
H38A H 0.7559 0.4449 0.6280 0.104 Uiso 1 1 calc R
H38B H 0.7306 0.4591 0.5460 0.104 Uiso 1 1 calc R
H38C H 0.7511 0.5256 0.6001 0.104 Uiso 1 1 calc R
C39 C 0.81393(14) 0.51163(17) 0.55536(17) 0.0782(10) Uani 1 1 d .
H39A H 0.8060 0.5625 0.5566 0.117 Uiso 1 1 calc R
H39B H 0.7882 0.4920 0.5077 0.117 Uiso 1 1 calc R
H39C H 0.8487 0.5078 0.5668 0.117 Uiso 1 1 calc R
C40 C 0.94496(11) 0.39941(16) 0.87718(15) 0.0592(8) Uani 1 1 d .
H40 H 0.9335 0.3505 0.8547 0.071 Uiso 1 1 calc R
C41 C 0.92730(15) 0.4082(2) 0.92600(18) 0.0903(11) Uani 1 1 d .
H41A H 0.9377 0.4560 0.9485 0.135 Uiso 1 1 calc R
H41B H 0.9437 0.3708 0.9628 0.135 Uiso 1 1 calc R
H41C H 0.8894 0.4034 0.8975 0.135 Uiso 1 1 calc R
C42 C 1.00576(12) 0.40187(19) 0.92273(18) 0.0866(11) Uani 1 1 d .
H42A H 1.0164 0.3996 0.8912 0.130 Uiso 1 1 calc R
H42B H 1.0204 0.3606 0.9554 0.130 Uiso 1 1 calc R
H42C H 1.0184 0.4469 0.9501 0.130 Uiso 1 1 calc R
C43 C 0.75919(11) 0.39662(13) 0.79724(16) 0.0516(7) Uani 1 1 d .
C44 C 0.73534(15) 0.43300(15) 0.8288(2) 0.0822(11) Uani 1 1 d .
H44A H 0.7560 0.4222 0.8797 0.123 Uiso 1 1 calc R
H44B H 0.6998 0.4153 0.8053 0.123 Uiso 1 1 calc R
H44C H 0.7346 0.4853 0.8220 0.123 Uiso 1 1 calc R
C51 C 0.58658(10) 0.46472(12) 0.77097(15) 0.0462(6) Uani 1 1 d .
H51A H 0.6195 0.4553 0.8174 0.069 Uiso 1 1 calc R
H51B H 0.5761 0.5149 0.7690 0.069 Uiso 1 1 calc R
H51C H 0.5910 0.4565 0.7334 0.069 Uiso 1 1 calc R
C52 C 0.54441(9) 0.41350(11) 0.76001(12) 0.0325(5) Uani 1 1 d .
C53 C 0.5000 0.44597(16) 0.7500 0.0358(8) Uani 1 2 d S
H53 H 0.5000 0.4972 0.7500 0.043 Uiso 1 2 calc SR
C61 C 0.59646(9) 0.31321(11) 0.76734(12) 0.0318(5) Uani 1 1 d .
C62 C 0.59413(10) 0.30237(12) 0.70448(13) 0.0383(6) Uani 1 1 d .
C63 C 0.63727(11) 0.27019(12) 0.71223(15) 0.0467(6) Uani 1 1 d .
H63 H 0.6363 0.2630 0.6713 0.056 Uiso 1 1 calc R
C64 C 0.68147(11) 0.24858(13) 0.77878(16) 0.0491(7) Uani 1 1 d .
H64 H 0.7098 0.2266 0.7826 0.059 Uiso 1 1 calc R
C65 C 0.68357(9) 0.25963(12) 0.83989(14) 0.0438(6) Uani 1 1 d .
H65 H 0.7137 0.2451 0.8849 0.053 Uiso 1 1 calc R
C66 C 0.64159(9) 0.29211(11) 0.83571(13) 0.0351(5) Uani 1 1 d .
C67 C 0.54452(11) 0.32237(14) 0.63018(13) 0.0495(7) Uani 1 1 d .
H67 H 0.5224 0.3527 0.6379 0.059 Uiso 1 1 calc R
C68 C 0.55608(15) 0.36812(18) 0.58544(18) 0.0890(11) Uani 1 1 d .
H68A H 0.5761 0.4111 0.6125 0.134 Uiso 1 1 calc R
H68B H 0.5232 0.3829 0.5410 0.134 Uiso 1 1 calc R
H68C H 0.5762 0.3392 0.5746 0.134 Uiso 1 1 calc R
C69 C 0.51265(15) 0.25427(18) 0.58915(18) 0.1039(13) Uani 1 1 d .
H69A H 0.5329 0.2236 0.5797 0.156 Uiso 1 1 calc R
H69B H 0.4802 0.2686 0.5440 0.156 Uiso 1 1 calc R
H69C H 0.5047 0.2274 0.6177 0.156 Uiso 1 1 calc R
C70 C 0.64463(10) 0.30277(13) 0.90371(13) 0.0445(6) Uani 1 1 d .
H70 H 0.6132 0.3310 0.8899 0.053 Uiso 1 1 calc R
C71 C 0.64248(13) 0.22875(15) 0.93438(16) 0.0660(8) Uani 1 1 d .
H71A H 0.6733 0.2001 0.9497 0.099 Uiso 1 1 calc R
H71B H 0.6111 0.2024 0.8975 0.099 Uiso 1 1 calc R
H71C H 0.6417 0.2375 0.9751 0.099 Uiso 1 1 calc R
C72 C 0.69323(11) 0.34693(15) 0.96181(15) 0.0634(8) Uani 1 1 d .
H72A H 0.6931 0.3527 1.0034 0.095 Uiso 1 1 calc R
H72B H 0.6924 0.3946 0.9429 0.095 Uiso 1 1 calc R
H72C H 0.7248 0.3213 0.9758 0.095 Uiso 1 1 calc R
C73 C 0.5000 0.1064(2) 0.7500 0.0585(11) Uani 1 2 d S
C74 C 0.5000 0.02634(18) 0.7500 0.097(2) Uani 1 2 d S
H74A H 0.5308 0.0087 0.7953 0.146 Uiso 0.50 1 calc PR
H74B H 0.5006 0.0087 0.7110 0.146 Uiso 0.50 1 calc PR
H74C H 0.4686 0.0087 0.7437 0.146 Uiso 0.50 1 calc PR

loop_
_atom_site_aniso_label
_atom_site_aniso_U_11
_atom_site_aniso_U_22
_atom_site_aniso_U_33
_atom_site_aniso_U_23
_atom_site_aniso_U_13
_atom_site_aniso_U_12
Cu1 0.03841(18) 0.03292(15) 0.04519(19) -0.00402(13) 0.03023(16) 0.00016(13)
Cu2 0.0313(2) 0.0266(2) 0.0532(3) 0.000 0.0259(2) 0.000
N1 0.0307(11) 0.0299(9) 0.0356(11) -0.0007(8) 0.0216(10) -0.0011(8)
N2 0.0326(11) 0.0279(9) 0.0382(11) -0.0007(8) 0.0227(10) 0.0013(8)
N3 0.0564(14) 0.0354(11) 0.0677(15) -0.0084(10) 0.0470(14) -0.0047(10)
N4 0.0262(10) 0.0286(10) 0.0378(11) -0.0006(8) 0.0189(10) 0.0004(8)
N5 0.0412(18) 0.0322(16) 0.088(2) 0.000 0.0442(19) 0.000
C1 0.0512(16) 0.0329(12) 0.0627(17) -0.0051(12) 0.0420(15) -0.0011(12)
C2 0.0321(13) 0.0289(11) 0.0326(13) 0.0014(9) 0.0193(12) 0.0037(10)
C3 0.0331(13) 0.0359(12) 0.0410(14) -0.0015(10) 0.0261(12) 0.0050(11)
C4 0.0263(12) 0.0319(12) 0.0332(13) 0.0033(10) 0.0170(11) 0.0047(10)
C5 0.0376(14) 0.0409(13) 0.0576(17) -0.0074(12) 0.0328(14) -0.0045(12)
C11 0.0360(14) 0.0284(11) 0.0455(15) -0.0041(11) 0.0299(13) -0.0010(11)
C12 0.0409(15) 0.0388(13) 0.0512(16) -0.0102(12) 0.0323(14) -0.0044(12)
C13 0.0451(17) 0.0554(16) 0.077(2) -0.0243(16) 0.0413(17) -0.0130(14)
C14 0.080(2) 0.0387(15) 0.114(3) -0.0140(17) 0.081(2) -0.0134(16)
C15 0.079(2) 0.0387(15) 0.085(2) 0.0112(14) 0.067(2) 0.0085(15)
C16 0.0567(17) 0.0354(13) 0.0584(17) 0.0048(12) 0.0446(16) 0.0052(12)
C17 0.0388(15) 0.0731(18) 0.0425(16) -0.0051(14) 0.0217(14) 0.0014(14)
C18 0.125(4) 0.126(3) 0.054(2) -0.020(2) 0.034(2) -0.012(3)
C19 0.116(3) 0.081(2) 0.075(2) 0.0259(19) 0.060(2) 0.036(2)
C20 0.058(2) 0.075(2) 0.0533(19) 0.0222(16) 0.0332(17) 0.0169(17)
C21 0.093(3) 0.089(2) 0.062(2) -0.0008(19) 0.028(2) 0.023(2)
C22 0.115(3) 0.103(3) 0.069(2) 0.029(2) 0.051(2) 0.062(2)
C31 0.0324(14) 0.0322(12) 0.0510(16) -0.0059(11) 0.0284(13) -0.0008(11)
C32 0.0428(15) 0.0327(13) 0.0600(18) 0.0015(12) 0.0383(15) 0.0030(11)
C33 0.0590(19) 0.0355(14) 0.085(2) 0.0056(14) 0.0533(19) 0.0052(14)
C34 0.060(2) 0.0349(15) 0.103(3) -0.0182(16) 0.058(2) -0.0099(14)
C35 0.0433(17) 0.0545(17) 0.074(2) -0.0272(16) 0.0365(17) -0.0115(14)
C36 0.0376(15) 0.0458(14) 0.0501(17) -0.0097(13) 0.0257(14) -0.0007(12)
C37 0.0550(17) 0.0432(14) 0.0522(17) 0.0108(12) 0.0336(16) 0.0089(13)
C38 0.0537(19) 0.083(2) 0.060(2) 0.0064(16) 0.0279(17) 0.0052(17)
C39 0.099(3) 0.076(2) 0.073(2) 0.0261(17) 0.058(2) 0.015(2)
C40 0.0475(18) 0.0623(18) 0.0466(17) -0.0137(14) 0.0165(15) -0.0034(15)
C41 0.088(3) 0.112(3) 0.062(2) 0.010(2) 0.040(2) 0.008(2)
C42 0.052(2) 0.102(3) 0.072(2) -0.004(2) 0.0185(19) 0.013(2)
C43 0.068(2) 0.0366(13) 0.075(2) -0.0037(13) 0.0565(19) -0.0015(13)
C44 0.128(3) 0.0518(17) 0.141(3) -0.0085(18) 0.120(3) 0.0038(19)
C51 0.0401(15) 0.0322(12) 0.0718(19) -0.0014(12) 0.0362(15) -0.0040(11)
C52 0.0264(13) 0.0319(12) 0.0334(13) 0.0006(10) 0.0145(11) -0.0024(10)
C53 0.0325(19) 0.0250(16) 0.048(2) 0.000 0.0230(18) 0.000
C61 0.0290(13) 0.0256(11) 0.0426(14) -0.0034(10) 0.0222(12) -0.0042(10)
C62 0.0427(15) 0.0302(12) 0.0492(16) -0.0011(11) 0.0312(14) -0.0027(11)
C63 0.0567(18) 0.0413(14) 0.0616(18) -0.0078(13) 0.0457(17) -0.0041(13)
C64 0.0395(16) 0.0403(14) 0.077(2) -0.0080(14) 0.0396(17) -0.0005(12)
C65 0.0293(14) 0.0418(14) 0.0509(17) -0.0043(12) 0.0187(13) 0.0022(11)
C66 0.0278(13) 0.0317(12) 0.0444(15) -0.0047(10) 0.0207(13) -0.0021(10)
C67 0.0552(18) 0.0539(15) 0.0416(16) 0.0052(13) 0.0299(15) 0.0052(14)
C68 0.109(3) 0.097(2) 0.078(2) 0.031(2) 0.064(2) 0.018(2)
C69 0.088(3) 0.079(2) 0.059(2) 0.0036(18) -0.003(2) -0.015(2)
C70 0.0364(15) 0.0506(15) 0.0394(15) -0.0036(12) 0.0187(13) 0.0048(12)
C71 0.077(2) 0.0647(18) 0.061(2) -0.0018(15) 0.0441(19) -0.0070(17)
C72 0.0557(19) 0.0676(18) 0.0472(17) -0.0154(14) 0.0199(16) -0.0080(16)
C73 0.048(2) 0.044(2) 0.107(4) 0.000 0.059(3) 0.000
C74 0.113(4) 0.0218(19) 0.220(6) 0.000 0.133(5) 0.000

loop_
_atom_type_symbol
_atom_type_description
_atom_type_scat_dispersion_real
_atom_type_scat_dispersion_imag
_atom_type_scat_source
C C 0.0033 0.0016 'International Tables Vol C Tables 4.2.6.8 and 6.1.1.4'
H H 0.0000 0.0000 'International Tables Vol C Tables 4.2.6.8 and 6.1.1.4'
N N 0.0061 0.0033 'International Tables Vol C Tables 4.2.6.8 and 6.1.1.4'
Cu Cu 0.3201 1.2651 'International Tables Vol C Tables 4.2.6.8 and 6.1.1.4'

loop_
_geom_angle_atom_site_label_1
_geom_angle_atom_site_label_2
_geom_angle_atom_site_label_3
_geom_angle
_geom_angle_site_symmetry_1
_geom_angle_site_symmetry_3
N3 Cu1 N1 131.75(8) . .
N3 Cu1 N2 129.25(8) . .
N1 Cu1 N2 98.98(7) . .
N5 Cu2 N4 130.51(5) . .
N5 Cu2 N4 130.51(5) . 2_656
N4 Cu2 N4 98.98(10) . 2_656
C2 N1 C11 118.92(17) . .
C2 N1 Cu1 121.69(14) . .
C11 N1 Cu1 119.38(13) . .
C4 N2 C31 119.23(17) . .
C4 N2 Cu1 121.41(14) . .
C31 N2 Cu1 119.34(13) . .
C43 N3 Cu1 178.5(2) . .
C52 N4 C61 119.40(17) . .
C52 N4 Cu2 121.85(14) . .
C61 N4 Cu2 118.76(13) . .
C73 N5 Cu2 180.000(1) . .
N1 C2 C3 123.82(19) . .
N1 C2 C1 119.47(19) . .
C3 C2 C1 116.70(19) . .
C4 C3 C2 129.69(19) . .
N2 C4 C3 124.37(19) . .
N2 C4 C5 119.42(18) . .
C3 C4 C5 116.21(19) . .
C12 C11 C16 121.2(2) . .
C12 C11 N1 119.82(19) . .
C16 C11 N1 118.9(2) . .
C13 C12 C11 117.9(2) . .
C13 C12 C17 121.8(2) . .
C11 C12 C17 120.3(2) . .
C14 C13 C12 121.5(3) . .
C15 C14 C13 119.4(3) . .
C14 C15 C16 122.2(3) . .
C15 C16 C11 117.8(3) . .
C15 C16 C20 120.9(2) . .
C11 C16 C20 121.3(2) . .
C19 C17 C12 111.5(2) . .
C19 C17 C18 110.0(3) . .
C12 C17 C18 113.1(2) . .
C21 C20 C16 110.6(2) . .
C21 C20 C22 111.2(2) . .
C16 C20 C22 111.7(3) . .
C36 C31 C32 120.7(2) . .
C36 C31 N2 119.7(2) . .
C32 C31 N2 119.5(2) . .
C33 C32 C31 118.4(2) . .
C33 C32 C37 120.6(2) . .
C31 C32 C37 120.9(2) . .
C34 C33 C32 121.3(3) . .
C35 C34 C33 120.0(2) . .
C34 C35 C36 121.5(3) . .
C31 C36 C35 118.0(2) . .
C31 C36 C40 121.5(2) . .
C35 C36 C40 120.5(2) . .
C32 C37 C38 110.5(2) . .
C32 C37 C39 113.7(2) . .
C38 C37 C39 110.2(2) . .
C36 C40 C41 111.1(2) . .
C36 C40 C42 112.7(3) . .
C41 C40 C42 110.1(3) . .
N3 C43 C44 179.5(4) . .
N4 C52 C53 123.5(2) . .
N4 C52 C51 119.37(19) . .
C53 C52 C51 117.10(19) . .
C52 C53 C52 130.2(3) 2_656 .
C66 C61 C62 120.5(2) . .
C66 C61 N4 119.96(19) . .
C62 C61 N4 119.4(2) . .
C63 C62 C61 118.3(2) . .
C63 C62 C67 121.1(2) . .
C61 C62 C67 120.6(2) . .
C64 C63 C62 121.7(2) . .
C63 C64 C65 119.7(2) . .
C64 C65 C66 121.3(2) . .
C65 C66 C61 118.4(2) . .
C65 C66 C70 120.3(2) . .
C61 C66 C70 121.3(2) . .
C69 C67 C62 111.1(2) . .
C69 C67 C68 111.1(3) . .
C62 C67 C68 113.1(2) . .
C66 C70 C72 112.6(2) . .
C66 C70 C71 111.5(2) . .
C72 C70 C71 110.7(2) . .
N5 C73 C74 180.000(2) . .

loop_
_geom_bond_atom_site_label_1
_geom_bond_atom_site_label_2
_geom_bond_distance
_geom_bond_site_symmetry_2
Cu1 N3 1.864(2) .
Cu1 N1 1.9404(16) .
Cu1 N2 1.9425(17) .
Cu2 N5 1.854(3) .
Cu2 N4 1.9317(17) .
Cu2 N4 1.9317(17) 2_656
N1 C2 1.330(3) .
N1 C11 1.433(3) .
N2 C4 1.324(2) .
N2 C31 1.436(3) .
N3 C43 1.141(3) .
N4 C52 1.329(3) .
N4 C61 1.429(3) .
N5 C73 1.148(4) .
C1 C2 1.513(3) .
C2 C3 1.403(3) .
C3 C4 1.402(3) .
C4 C5 1.514(3) .
C11 C12 1.398(3) .
C11 C16 1.406(3) .
C12 C13 1.398(3) .
C12 C17 1.515(3) .
C13 C14 1.381(4) .
C14 C15 1.361(4) .
C15 C16 1.392(3) .
C16 C20 1.523(4) .
C17 C19 1.512(4) .
C17 C18 1.527(4) .
C20 C21 1.519(4) .
C20 C22 1.529(4) .
C31 C36 1.404(3) .
C31 C32 1.410(3) .
C32 C33 1.391(3) .
C32 C37 1.515(4) .
C33 C34 1.378(4) .
C34 C35 1.366(4) .
C35 C36 1.405(3) .
C36 C40 1.510(4) .
C37 C38 1.532(4) .
C37 C39 1.533(3) .
C40 C41 1.523(4) .
C40 C42 1.535(4) .
C43 C44 1.470(3) .
C51 C52 1.509(3) .
C52 C53 1.399(2) .
C53 C52 1.399(2) 2_656
C61 C66 1.402(3) .
C61 C62 1.413(3) .
C62 C63 1.383(3) .
C62 C67 1.517(3) .
C63 C64 1.373(4) .
C64 C65 1.377(3) .
C65 C66 1.392(3) .
C66 C70 1.517(3) .
C67 C69 1.514(4) .
C67 C68 1.521(4) .
C70 C72 1.524(3) .
C70 C71 1.536(3) .
C73 C74 1.453(5) .

loop_
_geom_torsion_atom_site_label_1
_geom_torsion_atom_site_label_2
_geom_torsion_atom_site_label_3
_geom_torsion_atom_site_label_4
_geom_torsion
_geom_torsion_site_symmetry_1
_geom_torsion_site_symmetry_4
N3 Cu1 N1 C2 -178.18(16) . .
N2 Cu1 N1 C2 0.12(18) . .
N3 Cu1 N1 C11 1.1(2) . .
N2 Cu1 N1 C11 179.44(16) . .
N3 Cu1 N2 C4 176.71(16) . .
N1 Cu1 N2 C4 -1.65(18) . .
N3 Cu1 N2 C31 -5.1(2) . .
N1 Cu1 N2 C31 176.49(16) . .
N1 Cu1 N3 C43 99(7) . .
N2 Cu1 N3 C43 -78(7) . .
N5 Cu2 N4 C52 -178.86(14) . .
N4 Cu2 N4 C52 1.14(14) 2_656 .
N5 Cu2 N4 C61 1.81(19) . .
N4 Cu2 N4 C61 -178.19(19) 2_656 .
N4 Cu2 N5 C73 -7(100) . .
N4 Cu2 N5 C73 173(100) 2_656 .
C11 N1 C2 C3 -178.2(2) . .
Cu1 N1 C2 C3 1.1(3) . .
C11 N1 C2 C1 1.6(3) . .
Cu1 N1 C2 C1 -179.12(16) . .
N1 C2 C3 C4 -1.1(4) . .
C1 C2 C3 C4 179.1(2) . .
C31 N2 C4 C3 -176.0(2) . .
Cu1 N2 C4 C3 2.1(3) . .
C31 N2 C4 C5 4.5(3) . .
Cu1 N2 C4 C5 -177.39(16) . .
C2 C3 C4 N2 -0.7(4) . .
C2 C3 C4 C5 178.8(2) . .
C2 N1 C11 C12 -89.6(2) . .
Cu1 N1 C11 C12 91.0(2) . .
C2 N1 C11 C16 93.1(2) . .
Cu1 N1 C11 C16 -86.3(2) . .
C16 C11 C12 C13 0.8(3) . .
N1 C11 C12 C13 -176.45(19) . .
C16 C11 C12 C17 179.3(2) . .
N1 C11 C12 C17 2.1(3) . .
C11 C12 C13 C14 -0.7(3) . .
C17 C12 C13 C14 -179.2(2) . .
C12 C13 C14 C15 0.6(4) . .
C13 C14 C15 C16 -0.6(4) . .
C14 C15 C16 C11 0.7(4) . .
C14 C15 C16 C20 179.0(2) . .
C12 C11 C16 C15 -0.8(3) . .
N1 C11 C16 C15 176.48(19) . .
C12 C11 C16 C20 -179.1(2) . .
N1 C11 C16 C20 -1.8(3) . .
C13 C12 C17 C19 86.8(3) . .
C11 C12 C17 C19 -91.7(3) . .
C13 C12 C17 C18 -37.8(3) . .
C11 C12 C17 C18 143.7(3) . .
C15 C16 C20 C21 -73.3(3) . .
C11 C16 C20 C21 104.9(3) . .
C15 C16 C20 C22 51.0(3) . .
C11 C16 C20 C22 -130.7(3) . .
C4 N2 C31 C36 -99.2(2) . .
Cu1 N2 C31 C36 82.6(2) . .
C4 N2 C31 C32 84.5(3) . .
Cu1 N2 C31 C32 -93.7(2) . .
C36 C31 C32 C33 -0.6(3) . .
N2 C31 C32 C33 175.74(19) . .
C36 C31 C32 C37 -177.3(2) . .
N2 C31 C32 C37 -1.0(3) . .
C31 C32 C33 C34 0.8(4) . .
C37 C32 C33 C34 177.6(2) . .
C32 C33 C34 C35 -0.4(4) . .
C33 C34 C35 C36 -0.3(4) . .
C32 C31 C36 C35 -0.1(3) . .
N2 C31 C36 C35 -176.4(2) . .
C32 C31 C36 C40 178.8(2) . .
N2 C31 C36 C40 2.4(3) . .
C34 C35 C36 C31 0.5(4) . .
C34 C35 C36 C40 -178.3(2) . .
C33 C32 C37 C38 -83.8(3) . .
C31 C32 C37 C38 92.9(3) . .
C33 C32 C37 C39 40.7(3) . .
C31 C32 C37 C39 -142.6(2) . .
C31 C36 C40 C41 -110.8(3) . .
C35 C36 C40 C41 68.0(3) . .
C31 C36 C40 C42 125.2(3) . .
C35 C36 C40 C42 -56.0(3) . .
Cu1 N3 C43 C44 24(40) . .
C61 N4 C52 C53 176.98(17) . .
Cu2 N4 C52 C53 -2.3(3) . .
C61 N4 C52 C51 -2.9(3) . .
Cu2 N4 C52 C51 177.75(16) . .
N4 C52 C53 C52 1.34(16) . 2_656
C51 C52 C53 C52 -178.8(2) . 2_656
C52 N4 C61 C66 96.0(2) . .
Cu2 N4 C61 C66 -84.6(2) . .
C52 N4 C61 C62 -88.4(2) . .
Cu2 N4 C61 C62 90.9(2) . .
C66 C61 C62 C63 0.3(3) . .
N4 C61 C62 C63 -175.23(19) . .
C66 C61 C62 C67 177.6(2) . .
N4 C61 C62 C67 2.0(3) . .
C61 C62 C63 C64 0.4(3) . .
C67 C62 C63 C64 -176.9(2) . .
C62 C63 C64 C65 -0.7(4) . .
C63 C64 C65 C66 0.3(4) . .
C64 C65 C66 C61 0.4(3) . .
C64 C65 C66 C70 179.2(2) . .
C62 C61 C66 C65 -0.7(3) . .
N4 C61 C66 C65 174.84(19) . .
C62 C61 C66 C70 -179.52(19) . .
N4 C61 C66 C70 -4.0(3) . .
C63 C62 C67 C69 74.3(3) . .
C61 C62 C67 C69 -102.9(3) . .
C63 C62 C67 C68 -51.4(3) . .
C61 C62 C67 C68 131.4(2) . .
C65 C66 C70 C72 56.1(3) . .
C61 C66 C70 C72 -125.0(2) . .
C65 C66 C70 C71 -68.9(3) . .
C61 C66 C70 C71 109.9(3) . .
Cu2 N5 C73 C74 0(100) . .
